data_4119325
loop_
_publ_author_name
'Gregory C. Welch'
'Ronald C. Bakus'
'Simon J. Teat'
'Guillermo C. Bazan'

_publ_section_title
;
 Impact of Regiochemistry and Isoelectronic Bridgehead Substitution on the
 Molecular Shape and Bulk Organization of Narrow Bandgap Chromophores
;
_journal_name_full 'Journal of the American Chemical Society'
_journal_page_first 2298
_journal_page_last 2305
_journal_paper_doi 10.1021/ja310694t
_journal_volume 135
_journal_year 2013
_chemical_formula_sum 'C50 H48 N6 O2 S4 Si'
_chemical_formula_weight 921.27
_chemical_name_systematic
;
 ?
;
_space_group_IT_number 2
_symmetry_cell_setting triclinic
_symmetry_space_group_name_Hall '-P 1'
_symmetry_space_group_name_H-M 'P -1'
_atom_sites_solution_hydrogens geom
_atom_sites_solution_primary direct
_atom_sites_solution_secondary difmap
_audit_creation_method SHELXL-97
_cell_angle_alpha 74.499(3)
_cell_angle_beta 84.468(3)
_cell_angle_gamma 89.923(3)
_cell_formula_units_Z 2
_cell_length_a 8.7918(4)
_cell_length_b 15.5384(7)
_cell_length_c 17.5548(7)
_cell_measurement_reflns_used 9918
_cell_measurement_temperature 100(2)
_cell_measurement_theta_max 27.45
_cell_measurement_theta_min 2.24
_cell_volume 2299.43(18)
_computing_cell_refinement 'Bruker SAINT v7.68a'
_computing_data_collection 'Bruker APEX 2'
_computing_data_reduction 'Bruker SAINT v7.68a'
_computing_molecular_graphics 'Bruker SHELXTL'
_computing_publication_material 'Bruker SHELXTL & local programs'
_computing_structure_refinement 'Bruker SHELXTL'
_computing_structure_solution 'Bruker SHELXTL'
_diffrn_ambient_temperature 100(2)
_diffrn_measured_fraction_theta_full 0.992
_diffrn_measured_fraction_theta_max 0.992
_diffrn_measurement_device_type 'Bruker APEX II CCD diffractometer'
_diffrn_measurement_method '\w rotation with narrow frames'
_diffrn_radiation_monochromator 'silicon 111'
_diffrn_radiation_source 'Advanced Light Source station 11.3.1'
_diffrn_radiation_type synchrotron
_diffrn_radiation_wavelength 0.77490
_diffrn_reflns_av_R_equivalents 0.0734
_diffrn_reflns_av_sigmaI/netI 0.0508
_diffrn_reflns_limit_h_max 10
_diffrn_reflns_limit_h_min -10
_diffrn_reflns_limit_k_max 18
_diffrn_reflns_limit_k_min -17
_diffrn_reflns_limit_l_max 20
_diffrn_reflns_limit_l_min 0
_diffrn_reflns_number 47775
_diffrn_reflns_theta_full 27.60
_diffrn_reflns_theta_max 27.60
_diffrn_reflns_theta_min 1.70
_diffrn_standards_number 0
_exptl_absorpt_coefficient_mu 0.350
_exptl_absorpt_correction_T_max 0.96
_exptl_absorpt_correction_T_min 0.88
_exptl_absorpt_correction_type multi-scan
_exptl_absorpt_process_details 'TWINABS 2008/4 Bruker AXS Madison WI USA'
_exptl_crystal_colour red
_exptl_crystal_density_diffrn 1.331
_exptl_crystal_description lath
_exptl_crystal_F_000 968
_exptl_crystal_size_max 0.30
_exptl_crystal_size_mid 0.05
_exptl_crystal_size_min 0.01
_refine_diff_density_max 0.629
_refine_diff_density_min -0.417
_refine_diff_density_rms 0.083
_refine_ls_extinction_method none
_refine_ls_goodness_of_fit_ref 1.034
_refine_ls_hydrogen_treatment constr
_refine_ls_matrix_type full
_refine_ls_number_parameters 714
_refine_ls_number_reflns 8182
_refine_ls_number_restraints 405
_refine_ls_restrained_S_all 1.043
_refine_ls_R_factor_all 0.1103
_refine_ls_R_factor_gt 0.0772
_refine_ls_shift/su_max 0.000
_refine_ls_shift/su_mean 0.000
_refine_ls_structure_factor_coef Fsqd
_refine_ls_weighting_details 'calc w=1/[\s^2^(Fo^2^)+(0.1352P)^2^+2.9684P] where P=(Fo^2^+2Fc^2^)/3'
_refine_ls_weighting_scheme calc
_refine_ls_wR_factor_gt 0.2084
_refine_ls_wR_factor_ref 0.2427
_reflns_number_gt 5753
_reflns_number_total 8182
_reflns_threshold_expression I>2\s(I)
_cod_data_source_file ja310694t_si_002.cif
_cod_data_source_block twin5
_cod_original_cell_volume 2299.43(17)
_cod_database_code 4119325

loop_
_symmetry_equiv_pos_as_xyz
'x, y, z'
'-x, -y, -z'

loop_
_atom_site_label
_atom_site_type_symbol
_atom_site_fract_x
_atom_site_fract_y
_atom_site_fract_z
_atom_site_U_iso_or_equiv
_atom_site_adp_type
_atom_site_occupancy
_atom_site_symmetry_multiplicity
_atom_site_calc_flag
_atom_site_refinement_flags
_atom_site_disorder_assembly
_atom_site_disorder_group
O1 O 0.2001(5) 0.2899(4) 0.1950(3) 0.0566(13) Uani 1 1 d . . .
C1 C 0.1095(8) 0.2594(6) 0.1481(4) 0.0572(19) Uani 1 1 d . . .
C2 C 0.0725(9) 0.1710(7) 0.1565(5) 0.071(2) Uani 1 1 d . . .
H2A H 0.1111 0.1241 0.1961 0.086 Uiso 1 1 calc R . .
C3 C -0.0244(9) 0.1545(7) 0.1038(5) 0.075(2) Uani 1 1 d . . .
H3A H -0.0575 0.0951 0.1081 0.090 Uiso 1 1 calc R . .
C4 C -0.0729(9) 0.2252(7) 0.0446(5) 0.077(3) Uani 1 1 d . . .
H4A H -0.1363 0.2118 0.0082 0.092 Uiso 1 1 calc R . .
C5 C -0.0344(7) 0.3128(6) 0.0361(4) 0.0553(18) Uani 1 1 d . . .
H5A H -0.0706 0.3600 -0.0041 0.066 Uiso 1 1 calc R . .
C6 C 0.0607(7) 0.3284(6) 0.0896(4) 0.0527(19) Uani 1 1 d . . .
C7 C 0.1258(7) 0.4082(6) 0.1030(4) 0.0515(19) Uani 1 1 d . . .
H7A H 0.1127 0.4681 0.0734 0.062 Uiso 1 1 calc R . .
C8 C 0.2094(7) 0.3808(5) 0.1666(4) 0.0499(18) Uani 1 1 d . . .
C9 C 0.2973(8) 0.4271(6) 0.2075(4) 0.053(2) Uani 1 1 d . . .
C10 C 0.3069(7) 0.5216(6) 0.1895(4) 0.0483(17) Uani 1 1 d . . .
N1 N 0.2419(6) 0.5812(5) 0.1308(3) 0.0559(17) Uani 1 1 d . . .
S1 S 0.2871(2) 0.67838(15) 0.13816(10) 0.0562(5) Uani 1 1 d . . .
N2 N 0.3888(6) 0.6535(5) 0.2120(3) 0.0512(15) Uani 1 1 d . . .
C11 C 0.3921(7) 0.5663(6) 0.2341(4) 0.053(2) Uani 1 1 d . . .
C12 C 0.4685(7) 0.5098(6) 0.2984(4) 0.054(2) Uani 1 1 d . . .
C13 C 0.3770(7) 0.3834(6) 0.2699(4) 0.0517(18) Uani 1 1 d . . .
H13A H 0.3738 0.3200 0.2835 0.062 Uiso 1 1 calc R . .
N3 N 0.4594(6) 0.4221(5) 0.3136(3) 0.0533(16) Uani 1 1 d . . .
C14 C 0.5555(7) 0.5493(6) 0.3492(4) 0.0519(19) Uani 1 1 d . . .
C15 C 0.5861(8) 0.6344(6) 0.3469(4) 0.057(2) Uani 1 1 d . . .
H15A H 0.5512 0.6840 0.3085 0.068 Uiso 1 1 calc R . .
C16 C 0.6753(8) 0.6429(6) 0.4071(5) 0.061(2) Uani 1 1 d . A .
Si1 Si 0.7738(4) 0.73065(15) 0.4411(2) 0.0869(7) Uani 1 1 d D . .
C17 C 0.7097(7) 0.5607(5) 0.4536(4) 0.0467(18) Uani 1 1 d . . .
S2 S 0.63612(18) 0.47288(14) 0.42601(9) 0.0500(5) Uani 1 1 d . A .
C18 C 0.8023(7) 0.5597(6) 0.5184(4) 0.0509(19) Uani 1 1 d . A .
S3 S 0.86164(18) 0.47291(14) 0.58955(9) 0.0496(5) Uani 1 1 d . . .
C19 C 0.8491(8) 0.6426(5) 0.5232(4) 0.0553(19) Uani 1 1 d . A .
C20 C 0.9392(8) 0.6330(6) 0.5873(4) 0.058(2) Uani 1 1 d . . .
H20A H 0.9843 0.6822 0.6001 0.070 Uiso 1 1 calc R A .
C21 C 0.9555(7) 0.5452(6) 0.6295(4) 0.0513(19) Uani 1 1 d . A .
C22 C 1.0356(7) 0.5088(6) 0.6974(4) 0.0496(18) Uani 1 1 d . . .
C23 C 1.1217(7) 0.5612(6) 0.7349(4) 0.0507(19) Uani 1 1 d . A .
N4 N 1.1369(6) 0.6519(5) 0.7146(3) 0.0545(16) Uani 1 1 d . . .
S4 S 1.2416(2) 0.67592(16) 0.77561(11) 0.0590(5) Uani 1 1 d . A .
N5 N 1.2737(6) 0.5786(5) 0.8310(3) 0.0524(16) Uani 1 1 d . . .
C24 C 1.1991(7) 0.5201(6) 0.8019(4) 0.0490(18) Uani 1 1 d . A .
C25 C 1.1941(7) 0.4273(5) 0.8300(4) 0.0473(17) Uani 1 1 d . . .
C26 C 1.1078(7) 0.3834(6) 0.7897(4) 0.0526(18) Uani 1 1 d . A .
H26A H 1.1013 0.3201 0.8085 0.063 Uiso 1 1 calc R . .
N6 N 1.0318(6) 0.4210(5) 0.7265(3) 0.0528(16) Uani 1 1 d . A .
C27 C 1.2776(7) 0.3778(6) 0.8951(4) 0.0519(19) Uani 1 1 d . A .
C28 C 1.3632(7) 0.4043(6) 0.9459(4) 0.0521(18) Uani 1 1 d . . .
H28A H 1.3839 0.4639 0.9471 0.063 Uiso 1 1 calc R A .
C29 C 1.4143(8) 0.3266(6) 0.9957(4) 0.057(2) Uani 1 1 d . A .
C30 C 1.5055(8) 0.3060(7) 1.0606(4) 0.063(2) Uani 1 1 d . . .
H30A H 1.5460 0.3520 1.0798 0.075 Uiso 1 1 calc R A .
C31 C 1.5334(10) 0.2174(6) 1.0949(5) 0.073(2) Uani 1 1 d . A .
H31A H 1.5973 0.2026 1.1370 0.088 Uiso 1 1 calc R . .
C32 C 1.4713(10) 0.1497(8) 1.0697(6) 0.083(3) Uani 1 1 d . . .
H32A H 1.4906 0.0896 1.0966 0.100 Uiso 1 1 calc R A .
C33 C 1.3826(9) 0.1654(6) 1.0075(6) 0.074(2) Uani 1 1 d . A .
H33A H 1.3420 0.1186 0.9895 0.089 Uiso 1 1 calc R . .
C34 C 1.3570(7) 0.2544(6) 0.9732(4) 0.058(2) Uani 1 1 d . . .
O2 O 1.2695(5) 0.2849(4) 0.9109(3) 0.0557(13) Uani 1 1 d . A .
C35' C 0.639(2) 0.7982(19) 0.4921(16) 0.176(6) Uani 0.50 1 d PDU A -1
H35C H 0.6111 0.8512 0.4507 0.212 Uiso 0.50 1 calc PR A -1
H35D H 0.5438 0.7615 0.5120 0.212 Uiso 0.50 1 calc PR A -1
C36' C 0.688(2) 0.8319(16) 0.5619(13) 0.184(6) Uani 0.50 1 d PDU A -1
H36B H 0.7160 0.7769 0.6022 0.221 Uiso 0.50 1 calc PR A -1
C37' C 0.564(3) 0.876(2) 0.606(2) 0.203(6) Uani 0.50 1 d PDU A -1
H37C H 0.5786 0.9412 0.5857 0.244 Uiso 0.50 1 calc PR A -1
H37D H 0.5811 0.8593 0.6628 0.244 Uiso 0.50 1 calc PR A -1
C38' C 0.395(3) 0.853(2) 0.600(2) 0.212(6) Uani 0.50 1 d PDU A -1
H38C H 0.3739 0.7885 0.6255 0.254 Uiso 0.50 1 calc PR A -1
H38D H 0.3757 0.8655 0.5439 0.254 Uiso 0.50 1 calc PR A -1
C39' C 0.283(3) 0.908(2) 0.642(2) 0.209(7) Uani 0.50 1 d PDU A -1
H39C H 0.2861 0.8868 0.7007 0.250 Uiso 0.50 1 calc PR A -1
H39D H 0.3172 0.9720 0.6255 0.250 Uiso 0.50 1 calc PR A -1
C40' C 0.117(3) 0.900(2) 0.622(2) 0.203(10) Uani 0.50 1 d PDU A -1
H40D H 0.0468 0.9276 0.6549 0.304 Uiso 0.50 1 calc PR A -1
H40E H 0.0880 0.8368 0.6317 0.304 Uiso 0.50 1 calc PR A -1
H40F H 0.1102 0.9306 0.5656 0.304 Uiso 0.50 1 calc PR A -1
C41' C 0.838(3) 0.8897(18) 0.5366(13) 0.179(7) Uani 0.50 1 d PDU A -1
H41C H 0.8146 0.9493 0.5031 0.215 Uiso 0.50 1 calc PR A -1
H41D H 0.9098 0.8613 0.5041 0.215 Uiso 0.50 1 calc PR A -1
C42' C 0.919(4) 0.902(2) 0.6087(17) 0.197(9) Uani 0.50 1 d PDU A -1
H42D H 1.0110 0.9395 0.5893 0.295 Uiso 0.50 1 calc PR A -1
H42E H 0.9468 0.8431 0.6409 0.295 Uiso 0.50 1 calc PR A -1
H42F H 0.8489 0.9299 0.6412 0.295 Uiso 0.50 1 calc PR A -1
C43' C 0.9291(18) 0.7939(16) 0.3641(8) 0.114(4) Uani 0.50 1 d PDU A -1
H43A H 0.9913 0.8265 0.3920 0.136 Uiso 0.50 1 calc PR A -1
H43B H 0.9958 0.7481 0.3497 0.136 Uiso 0.50 1 calc PR A -1
C44' C 0.8996(16) 0.8607(14) 0.2858(8) 0.127(4) Uani 0.50 1 d PDU A -1
H44A H 0.8945 0.9188 0.3003 0.153 Uiso 0.50 1 calc PR A -1
C45' C 1.0294(19) 0.879(2) 0.2160(10) 0.148(4) Uani 0.50 1 d PDU A -1
H45A H 1.0179 0.8354 0.1850 0.177 Uiso 0.50 1 calc PR A -1
H45B H 1.0159 0.9394 0.1805 0.177 Uiso 0.50 1 calc PR A -1
C46' C 1.194(2) 0.874(2) 0.2412(11) 0.151(4) Uani 0.50 1 d PDU A -1
H46A H 1.2138 0.8114 0.2685 0.181 Uiso 0.50 1 calc PR A -1
H46B H 1.2000 0.9097 0.2801 0.181 Uiso 0.50 1 calc PR A -1
C47' C 1.324(2) 0.909(2) 0.1712(13) 0.150(5) Uani 0.50 1 d PDU A -1
H47A H 1.3721 0.9641 0.1766 0.180 Uiso 0.50 1 calc PR A -1
H47B H 1.4032 0.8633 0.1736 0.180 Uiso 0.50 1 calc PR A -1
C48' C 1.256(4) 0.928(3) 0.0897(13) 0.170(7) Uani 0.50 1 d PDU A -1
H48A H 1.3372 0.9497 0.0466 0.255 Uiso 0.50 1 calc PR A -1
H48B H 1.1778 0.9739 0.0871 0.255 Uiso 0.50 1 calc PR A -1
H48C H 1.2088 0.8733 0.0842 0.255 Uiso 0.50 1 calc PR A -1
C49' C 0.743(2) 0.8527(14) 0.2581(11) 0.126(5) Uani 0.50 1 d PDU A -1
H49A H 0.6653 0.8529 0.3027 0.151 Uiso 0.50 1 calc PR A -1
H49B H 0.7352 0.7937 0.2470 0.151 Uiso 0.50 1 calc PR A -1
C50' C 0.701(3) 0.9243(15) 0.1845(13) 0.135(7) Uani 0.50 1 d PDU A -1
H50A H 0.6095 0.9046 0.1657 0.202 Uiso 0.50 1 calc PR A -1
H50B H 0.7862 0.9333 0.1424 0.202 Uiso 0.50 1 calc PR A -1
H50C H 0.6818 0.9805 0.1985 0.202 Uiso 0.50 1 calc PR A -1
C35 C 0.655(3) 0.8266(13) 0.4560(17) 0.178(6) Uani 0.50 1 d PDU A -2
H35A H 0.7235 0.8687 0.4710 0.214 Uiso 0.50 1 calc PR A -2
H35B H 0.6211 0.8582 0.4039 0.214 Uiso 0.50 1 calc PR A -2
C36 C 0.512(2) 0.8083(17) 0.5177(15) 0.204(6) Uani 0.50 1 d PDU A -2
H36A H 0.5343 0.7560 0.5621 0.244 Uiso 0.50 1 calc PR A -2
C37 C 0.487(3) 0.890(2) 0.5535(18) 0.211(6) Uani 0.50 1 d PDU A -2
H37A H 0.4012 0.8769 0.5962 0.253 Uiso 0.50 1 calc PR A -2
H37B H 0.4624 0.9436 0.5118 0.253 Uiso 0.50 1 calc PR A -2
C38 C 0.640(3) 0.906(2) 0.588(2) 0.208(6) Uani 0.50 1 d PDU A -2
H38A H 0.7040 0.8527 0.5931 0.249 Uiso 0.50 1 calc PR A -2
H38B H 0.6973 0.9577 0.5510 0.249 Uiso 0.50 1 calc PR A -2
C39 C 0.601(4) 0.924(3) 0.6710(18) 0.214(6) Uani 0.50 1 d PDU A -2
H39A H 0.6612 0.9764 0.6745 0.257 Uiso 0.50 1 calc PR A -2
H39B H 0.6258 0.8716 0.7136 0.257 Uiso 0.50 1 calc PR A -2
C40 C 0.425(4) 0.943(3) 0.681(2) 0.237(10) Uani 0.50 1 d PDU A -2
H40A H 0.4017 0.9666 0.7270 0.355 Uiso 0.50 1 calc PR A -2
H40B H 0.3659 0.8872 0.6887 0.355 Uiso 0.50 1 calc PR A -2
H40C H 0.3970 0.9866 0.6330 0.355 Uiso 0.50 1 calc PR A -2
C41 C 0.366(3) 0.783(2) 0.4843(19) 0.224(7) Uani 0.50 1 d PDU A -2
H41A H 0.2739 0.7936 0.5177 0.268 Uiso 0.50 1 calc PR A -2
H41B H 0.3663 0.7188 0.4863 0.268 Uiso 0.50 1 calc PR A -2
C42 C 0.358(5) 0.840(3) 0.397(2) 0.251(12) Uani 0.50 1 d PDU A -2
H42A H 0.2690 0.8196 0.3760 0.376 Uiso 0.50 1 calc PR A -2
H42B H 0.4512 0.8318 0.3647 0.376 Uiso 0.50 1 calc PR A -2
H42C H 0.3480 0.9027 0.3959 0.376 Uiso 0.50 1 calc PR A -2
C43 C 0.925(2) 0.7724(15) 0.3534(9) 0.116(4) Uani 0.50 1 d PDU A -2
H43C H 0.9843 0.7201 0.3474 0.140 Uiso 0.50 1 calc PR A -2
H43D H 0.8699 0.7928 0.3053 0.140 Uiso 0.50 1 calc PR A -2
C44 C 1.0405(19) 0.8476(12) 0.3524(8) 0.125(4) Uani 0.50 1 d PDU A -2
H44B H 0.9841 0.9044 0.3471 0.150 Uiso 0.50 1 calc PR A -2
C45 C 1.166(2) 0.8615(18) 0.2814(9) 0.139(4) Uani 0.50 1 d PDU A -2
H45C H 1.2228 0.8056 0.2856 0.167 Uiso 0.50 1 calc PR A -2
H45D H 1.2395 0.9089 0.2835 0.167 Uiso 0.50 1 calc PR A -2
C46 C 1.095(3) 0.889(2) 0.2000(9) 0.140(4) Uani 0.50 1 d PDU A -2
H46C H 1.0459 0.8353 0.1907 0.167 Uiso 0.50 1 calc PR A -2
H46D H 1.0145 0.9330 0.2019 0.167 Uiso 0.50 1 calc PR A -2
C47 C 1.219(3) 0.929(2) 0.1306(10) 0.142(5) Uani 0.50 1 d PDU A -2
H47C H 1.3015 0.8854 0.1296 0.171 Uiso 0.50 1 calc PR A -2
H47D H 1.2645 0.9838 0.1381 0.171 Uiso 0.50 1 calc PR A -2
C48 C 1.143(4) 0.951(2) 0.0496(11) 0.162(8) Uani 0.50 1 d PDU A -2
H48D H 1.2169 0.9840 0.0063 0.243 Uiso 0.50 1 calc PR A -2
H48E H 1.0531 0.9874 0.0537 0.243 Uiso 0.50 1 calc PR A -2
H48F H 1.1118 0.8952 0.0387 0.243 Uiso 0.50 1 calc PR A -2
C49 C 1.114(2) 0.8251(14) 0.4328(11) 0.124(5) Uani 0.50 1 d PDU A -2
H49C H 1.1652 0.8796 0.4384 0.148 Uiso 0.50 1 calc PR A -2
H49D H 1.0333 0.8057 0.4774 0.148 Uiso 0.50 1 calc PR A -2
C50 C 1.234(3) 0.7501(13) 0.4372(17) 0.128(6) Uani 0.50 1 d PDU A -2
H50D H 1.2808 0.7394 0.4872 0.192 Uiso 0.50 1 calc PR A -2
H50E H 1.3128 0.7686 0.3924 0.192 Uiso 0.50 1 calc PR A -2
H50F H 1.1824 0.6950 0.4349 0.192 Uiso 0.50 1 calc PR A -2

loop_
_atom_site_aniso_label
_atom_site_aniso_U_11
_atom_site_aniso_U_22
_atom_site_aniso_U_33
_atom_site_aniso_U_23
_atom_site_aniso_U_13
_atom_site_aniso_U_12
O1 0.036(2) 0.085(4) 0.046(3) -0.013(3) -0.0077(19) 0.012(2)
C1 0.042(4) 0.081(6) 0.045(4) -0.011(4) -0.004(3) 0.003(4)
C2 0.051(4) 0.097(7) 0.060(4) -0.006(4) -0.016(3) 0.008(4)
C3 0.057(5) 0.086(6) 0.078(5) -0.009(4) -0.022(4) -0.010(4)
C4 0.047(4) 0.115(8) 0.063(5) -0.012(5) -0.013(4) -0.002(4)
C5 0.035(3) 0.076(5) 0.052(4) -0.013(4) -0.002(3) -0.001(3)
C6 0.027(3) 0.078(5) 0.044(4) -0.005(3) 0.010(3) 0.000(3)
C7 0.034(3) 0.086(6) 0.032(3) -0.015(3) 0.005(3) 0.007(3)
C8 0.035(3) 0.072(5) 0.041(3) -0.014(3) -0.002(3) 0.015(3)
C9 0.034(3) 0.095(6) 0.030(3) -0.020(4) -0.001(3) 0.016(4)
C10 0.031(3) 0.081(5) 0.032(3) -0.015(3) 0.001(3) 0.011(3)
N1 0.037(3) 0.083(5) 0.041(3) -0.009(3) 0.005(2) 0.010(3)
S1 0.0410(9) 0.0815(14) 0.0411(9) -0.0072(9) -0.0055(7) 0.0056(9)
N2 0.037(3) 0.076(4) 0.036(3) -0.008(3) -0.002(2) 0.004(3)
C11 0.032(3) 0.088(6) 0.037(4) -0.016(4) 0.009(3) 0.008(3)
C12 0.031(3) 0.100(7) 0.034(3) -0.021(4) -0.002(3) 0.012(4)
C13 0.033(3) 0.081(5) 0.041(4) -0.017(4) -0.003(3) 0.016(3)
N3 0.035(3) 0.086(5) 0.046(3) -0.028(3) -0.008(3) 0.021(3)
C14 0.025(3) 0.091(6) 0.036(3) -0.012(4) 0.003(3) 0.009(3)
C15 0.041(4) 0.070(5) 0.051(4) 0.001(4) -0.009(3) 0.001(3)
C16 0.035(4) 0.090(6) 0.053(4) -0.010(4) -0.004(3) 0.001(3)
Si1 0.0740(14) 0.0801(13) 0.1032(16) -0.0032(17) -0.0538(12) -0.0019(14)
C17 0.024(3) 0.084(5) 0.031(3) -0.016(3) 0.003(2) 0.006(3)
S2 0.0323(8) 0.0823(13) 0.0361(8) -0.0179(9) -0.0013(6) 0.0114(8)
C18 0.028(3) 0.081(6) 0.041(4) -0.015(3) 0.000(3) 0.007(3)
S3 0.0304(8) 0.0814(13) 0.0349(8) -0.0133(9) 0.0010(6) 0.0051(8)
C19 0.041(4) 0.072(5) 0.052(4) -0.014(4) -0.006(3) 0.005(3)
C20 0.038(4) 0.084(6) 0.053(4) -0.018(4) -0.007(3) 0.000(4)
C21 0.025(3) 0.087(6) 0.042(4) -0.020(4) 0.002(3) 0.006(3)
C22 0.024(3) 0.085(6) 0.036(3) -0.013(4) 0.004(2) 0.005(3)
C23 0.027(3) 0.094(6) 0.034(3) -0.024(4) 0.001(3) 0.007(3)
N4 0.036(3) 0.089(5) 0.041(3) -0.021(3) -0.005(2) 0.012(3)
S4 0.0488(10) 0.0858(14) 0.0476(10) -0.0258(9) -0.0088(8) 0.0146(9)
N5 0.035(3) 0.090(5) 0.037(3) -0.027(3) 0.000(2) 0.010(3)
C24 0.022(3) 0.090(6) 0.038(3) -0.025(4) 0.003(3) 0.004(3)
C25 0.023(3) 0.079(5) 0.040(4) -0.018(4) 0.006(3) 0.005(3)
C26 0.037(3) 0.076(5) 0.041(4) -0.011(3) 0.005(3) 0.002(3)
N6 0.028(3) 0.095(5) 0.039(3) -0.023(3) -0.004(2) 0.007(3)
C27 0.032(3) 0.087(6) 0.036(3) -0.019(4) 0.006(3) 0.002(3)
C28 0.033(3) 0.083(5) 0.042(4) -0.021(4) 0.001(3) 0.002(3)
C29 0.041(4) 0.093(6) 0.036(3) -0.014(4) -0.002(3) -0.001(4)
C30 0.038(3) 0.104(7) 0.048(4) -0.024(4) -0.008(3) 0.014(4)
C31 0.056(5) 0.100(7) 0.066(5) -0.018(5) -0.023(4) 0.019(4)
C32 0.056(5) 0.109(8) 0.084(6) -0.017(5) -0.028(4) 0.017(5)
C33 0.057(5) 0.077(6) 0.088(6) -0.018(5) -0.025(4) 0.010(4)
C34 0.031(3) 0.086(6) 0.052(4) -0.012(4) 0.000(3) 0.002(3)
O2 0.038(2) 0.071(4) 0.055(3) -0.009(2) -0.011(2) 0.005(2)
C35' 0.236(14) 0.127(10) 0.206(12) -0.089(9) -0.096(11) 0.065(10)
C36' 0.251(14) 0.139(10) 0.196(11) -0.086(9) -0.076(11) 0.056(10)
C37' 0.264(14) 0.155(10) 0.211(12) -0.071(9) -0.063(11) 0.053(10)
C38' 0.270(15) 0.159(10) 0.218(12) -0.061(10) -0.047(12) 0.050(11)
C39' 0.278(16) 0.147(12) 0.212(14) -0.061(11) -0.043(14) 0.047(13)
C40' 0.28(2) 0.128(16) 0.21(2) -0.062(16) -0.03(2) 0.060(19)
C41' 0.253(16) 0.147(12) 0.181(13) -0.101(11) -0.079(12) 0.048(12)
C42' 0.28(2) 0.180(18) 0.171(18) -0.107(16) -0.051(17) 0.010(18)
C43' 0.122(7) 0.119(7) 0.095(6) -0.001(6) -0.063(6) -0.052(6)
C44' 0.143(7) 0.123(7) 0.100(6) 0.008(6) -0.043(6) -0.029(7)
C45' 0.171(9) 0.136(8) 0.114(7) 0.008(7) -0.023(7) -0.036(8)
C46' 0.179(9) 0.137(7) 0.116(8) -0.003(8) -0.003(7) -0.038(8)
C47' 0.191(11) 0.134(9) 0.111(9) -0.017(9) 0.011(8) -0.043(9)
C48' 0.205(15) 0.163(12) 0.130(12) -0.028(13) 0.006(12) -0.040(13)
C49' 0.147(10) 0.112(9) 0.100(9) 0.019(8) -0.053(8) -0.028(9)
C50' 0.169(16) 0.113(14) 0.113(13) 0.003(11) -0.066(12) 0.001(13)
C35 0.237(14) 0.130(11) 0.209(14) -0.092(10) -0.097(12) 0.057(11)
C36 0.256(14) 0.160(10) 0.219(12) -0.077(9) -0.073(11) 0.053(11)
C37 0.266(14) 0.161(10) 0.221(12) -0.066(9) -0.058(11) 0.053(10)
C38 0.267(14) 0.159(10) 0.214(12) -0.067(9) -0.064(11) 0.055(10)
C39 0.271(15) 0.167(11) 0.217(13) -0.060(10) -0.059(12) 0.057(12)
C40 0.273(19) 0.192(16) 0.226(17) -0.017(15) -0.045(17) 0.056(16)
C41 0.264(16) 0.187(13) 0.235(15) -0.069(12) -0.064(14) 0.045(13)
C42 0.27(2) 0.23(2) 0.25(2) -0.05(2) -0.062(19) 0.04(2)
C43 0.123(7) 0.124(8) 0.094(6) 0.001(6) -0.055(6) -0.038(6)
C44 0.141(7) 0.127(7) 0.101(6) -0.008(6) -0.039(6) -0.033(6)
C45 0.167(9) 0.132(8) 0.103(7) -0.004(8) -0.013(7) -0.038(8)
C46 0.167(9) 0.131(7) 0.102(7) -0.002(7) -0.009(7) -0.037(8)
C47 0.185(11) 0.133(8) 0.095(9) -0.015(9) 0.006(8) -0.037(9)
C48 0.215(17) 0.162(14) 0.097(11) -0.022(13) 0.010(12) -0.007(15)
C49 0.136(10) 0.129(10) 0.105(8) -0.016(9) -0.048(8) -0.022(9)
C50 0.165(17) 0.100(12) 0.127(13) -0.031(13) -0.053(13) -0.002(12)

loop_
_atom_type_symbol
_atom_type_description
_atom_type_scat_dispersion_real
_atom_type_scat_dispersion_imag
_atom_type_scat_source
C C -0.0020 0.0020 'WCROMER Program in WinGX L.Kissel & R.H.Pratt Acta Cryst A46 170 1990'
H H 0.0000 0.0000 'WCROMER Program in WinGX L.Kissel & R.H.Pratt Acta Cryst A46 170 1990'
N N -0.0031 0.0040 'WCROMER Program in WinGX L.Kissel & R.H.Pratt Acta Cryst A46 170 1990'
O O -0.0041 0.0074 'WCROMER Program in WinGX L.Kissel & R.H.Pratt Acta Cryst A46 170 1990'
Si Si 0.0833 0.0850 'WCROMER Program in WinGX L.Kissel & R.H.Pratt Acta Cryst A46 170 1990'
S S 0.1206 0.1480 'WCROMER Program in WinGX L.Kissel & R.H.Pratt Acta Cryst A46 170 1990'

loop_
_geom_angle_atom_site_label_1
_geom_angle_atom_site_label_2
_geom_angle_atom_site_label_3
_geom_angle
C1 O1 C8 106.8(6)
O1 C1 C2 125.2(7)
O1 C1 C6 111.4(8)
C2 C1 C6 123.4(7)
C1 C2 H2A 122.0
C1 C2 C3 116.1(8)
H2A C2 C3 122.0
C2 C3 H3A 120.0
C2 C3 C4 119.9(9)
H3A C3 C4 120.0
C3 C4 H4A 118.2
C3 C4 C5 123.6(8)
H4A C4 C5 118.2
C4 C5 H5A 122.1
C4 C5 C6 115.8(7)
H5A C5 C6 122.1
C1 C6 C5 121.1(8)
C1 C6 C7 104.7(6)
C5 C6 C7 134.2(7)
C6 C7 H7A 126.5
C6 C7 C8 106.9(7)
H7A C7 C8 126.5
O1 C8 C7 110.2(7)
O1 C8 C9 116.5(6)
C7 C8 C9 133.2(8)
C8 C9 C10 123.1(7)
C8 C9 C13 122.5(8)
C10 C9 C13 114.4(8)
C9 C10 N1 127.1(7)
C9 C10 C11 121.7(7)
N1 C10 C11 111.2(7)
C10 N1 S1 106.2(5)
N1 S1 N2 101.5(3)
S1 N2 C11 105.9(6)
C10 C11 N2 115.2(7)
C10 C11 C12 116.7(8)
N2 C11 C12 128.1(8)
C11 C12 N3 120.6(7)
C11 C12 C14 120.8(8)
N3 C12 C14 118.6(7)
C9 C13 H13A 116.8
C9 C13 N3 126.3(8)
H13A C13 N3 116.8
C12 N3 C13 120.3(6)
C12 C14 C15 131.5(7)
C12 C14 S2 115.5(6)
C15 C14 S2 113.0(6)
C14 C15 H15A 123.4
C14 C15 C16 113.1(7)
H15A C15 C16 123.4
C15 C16 Si1 140.4(7)
C15 C16 C17 110.9(8)
Si1 C16 C17 108.5(6)
C16 Si1 C19 90.6(3)
C16 Si1 C35' 113.8(8)
C16 Si1 C43' 112.4(8)
C16 Si1 C35 116.7(9)
C16 Si1 C43 99.8(6)
C19 Si1 C35' 105.6(10)
C19 Si1 C43' 113.4(6)
C19 Si1 C35 124.5(9)
C19 Si1 C43 111.9(8)
C35' Si1 C43' 117.7(12)
C35 Si1 C43 109.6(11)
C16 C17 S2 114.0(5)
C16 C17 C18 116.7(8)
S2 C17 C18 129.3(7)
C14 S2 C17 89.0(4)
C17 C18 S3 130.5(8)
C17 C18 C19 115.2(8)
S3 C18 C19 114.4(6)
C18 S3 C21 90.9(4)
Si1 C19 C18 109.0(5)
Si1 C19 C20 141.1(7)
C18 C19 C20 109.9(7)
C19 C20 H20A 123.2
C19 C20 C21 113.6(8)
H20A C20 C21 123.2
S3 C21 C20 111.2(5)
S3 C21 C22 118.5(6)
C20 C21 C22 130.3(7)
C21 C22 C23 124.2(7)
C21 C22 N6 117.7(7)
C23 C22 N6 118.1(7)
C22 C23 N4 126.7(7)
C22 C23 C24 120.9(8)
N4 C23 C24 112.3(7)
C23 N4 S4 106.6(5)
N4 S4 N5 101.6(4)
S4 N5 C24 105.7(5)
C23 C24 N5 113.8(8)
C23 C24 C25 119.1(7)
N5 C24 C25 127.1(7)
C24 C25 C26 115.2(7)
C24 C25 C27 123.8(7)
C26 C25 C27 121.0(7)
C25 C26 H26A 116.6
C25 C26 N6 126.8(8)
H26A C26 N6 116.6
C22 N6 C26 119.8(7)
C25 C27 C28 132.5(8)
C25 C27 O2 115.9(7)
C28 C27 O2 111.6(7)
C27 C28 H28A 126.9
C27 C28 C29 106.2(8)
H28A C28 C29 126.9
C28 C29 C30 135.7(9)
C28 C29 C34 107.7(6)
C30 C29 C34 116.6(8)
C29 C30 H30A 121.0
C29 C30 C31 118.1(9)
H30A C30 C31 121.0
C30 C31 H31A 119.1
C30 C31 C32 121.8(8)
H31A C31 C32 119.1
C31 C32 H32A 118.6
C31 C32 C33 122.8(10)
H32A C32 C33 118.6
C32 C33 H33A 122.6
C32 C33 C34 114.8(9)
H33A C33 C34 122.6
C29 C34 C33 125.9(7)
C29 C34 O2 109.7(7)
C33 C34 O2 124.4(8)
C27 O2 C34 104.7(6)
Si1 C35' H35C 107.2
Si1 C35' H35D 107.2
Si1 C35' C36' 120.5(11)
H35C C35' H35D 106.8
H35C C35' C36' 107.2
H35D C35' C36' 107.2
C35' C36' H36B 105.2
C35' C36' C37' 116.3(12)
C35' C36' C41' 111.2(13)
H36B C36' C37' 105.2
H36B C36' C41' 105.2
C37' C36' C41' 112.7(13)
C36' C37' H37C 107.8
C36' C37' H37D 107.8
C36' C37' C38' 118.1(12)
H37C C37' H37D 107.1
H37C C37' C38' 107.8
H37D C37' C38' 107.8
C37' C38' H38C 109.3
C37' C38' H38D 109.3
C37' C38' C39' 111.6(14)
H38C C38' H38D 108.0
H38C C38' C39' 109.3
H38D C38' C39' 109.3
C38' C39' H39C 109.4
C38' C39' H39D 109.4
C38' C39' C40' 111.0(14)
H39C C39' H39D 108.0
H39C C39' C40' 109.4
H39D C39' C40' 109.4
C39' C40' H40D 109.5
C39' C40' H40E 109.5
C39' C40' H40F 109.5
H40D C40' H40E 109.5
H40D C40' H40F 109.5
H40E C40' H40F 109.5
C36' C41' H41C 109.0
C36' C41' H41D 109.0
C36' C41' C42' 113.1(14)
H41C C41' H41D 107.8
H41C C41' C42' 109.0
H41D C41' C42' 109.0
C41' C42' H42D 109.5
C41' C42' H42E 109.5
C41' C42' H42F 109.5
H42D C42' H42E 109.5
H42D C42' H42F 109.5
H42E C42' H42F 109.5
Si1 C43' H43A 106.2
Si1 C43' H43B 106.2
Si1 C43' C44' 124.5(10)
H43A C43' H43B 106.4
H43A C43' C44' 106.2
H43B C43' C44' 106.2
C43' C44' H44A 102.7
C43' C44' C45' 118.0(12)
C43' C44' C49' 115.5(10)
H44A C44' C45' 102.7
H44A C44' C49' 102.7
C45' C44' C49' 112.3(12)
C44' C45' H45A 108.5
C44' C45' H45B 108.5
C44' C45' C46' 115.2(12)
H45A C45' H45B 107.5
H45A C45' C46' 108.5
H45B C45' C46' 108.5
C45' C46' H46A 108.5
C45' C46' H46B 108.5
C45' C46' C47' 115.1(11)
H46A C46' H46B 107.5
H46A C46' C47' 108.5
H46B C46' C47' 108.5
C46' C47' H47A 109.6
C46' C47' H47B 109.6
C46' C47' C48' 110.2(12)
H47A C47' H47B 108.1
H47A C47' C48' 109.6
H47B C47' C48' 109.6
C47' C48' H48A 109.5
C47' C48' H48B 109.5
C47' C48' H48C 109.5
H48A C48' H48B 109.5
H48A C48' H48C 109.5
H48B C48' H48C 109.5
C44' C49' H49A 107.9
C44' C49' H49B 107.9
C44' C49' C50' 117.6(12)
H49A C49' H49B 107.2
H49A C49' C50' 107.9
H49B C49' C50' 107.9
C49' C50' H50A 109.5
C49' C50' H50B 109.5
C49' C50' H50C 109.5
H50A C50' H50B 109.5
H50A C50' H50C 109.5
H50B C50' H50C 109.5
Si1 C35 H35A 107.4
Si1 C35 H35B 107.4
Si1 C35 C36 119.6(13)
H35A C35 H35B 106.9
H35A C35 C36 107.4
H35B C35 C36 107.4
C35 C36 H36A 107.1
C35 C36 C37 109.5(13)
C35 C36 C41 113.6(13)
H36A C36 C37 107.1
H36A C36 C41 107.1
C37 C36 C41 112.2(13)
C36 C37 H37A 110.3
C36 C37 H37B 110.3
C36 C37 C38 107.0(13)
H37A C37 H37B 108.6
H37A C37 C38 110.3
H37B C37 C38 110.3
C37 C38 H38A 109.9
C37 C38 H38B 109.9
C37 C38 C39 109.0(13)
H38A C38 H38B 108.3
H38A C38 C39 109.9
H38B C38 C39 109.9
C38 C39 H39A 110.1
C38 C39 H39B 110.1
C38 C39 C40 108.1(13)
H39A C39 H39B 108.4
H39A C39 C40 110.1
H39B C39 C40 110.1
C39 C40 H40A 109.5
C39 C40 H40B 109.5
C39 C40 H40C 109.5
H40A C40 H40B 109.5
H40A C40 H40C 109.5
H40B C40 H40C 109.5
C36 C41 H41A 109.5
C36 C41 H41B 109.5
C36 C41 C42 110.8(14)
H41A C41 H41B 108.1
H41A C41 C42 109.5
H41B C41 C42 109.5
C41 C42 H42A 109.5
C41 C42 H42B 109.5
C41 C42 H42C 109.5
H42A C42 H42B 109.5
H42A C42 H42C 109.5
H42B C42 H42C 109.5
Si1 C43 H43C 107.1
Si1 C43 H43D 107.1
Si1 C43 C44 120.7(11)
H43C C43 H43D 106.8
H43C C43 C44 107.1
H43D C43 C44 107.1
C43 C44 H44B 108.4
C43 C44 C45 111.7(12)
C43 C44 C49 109.6(11)
H44B C44 C45 108.4
H44B C44 C49 108.4
C45 C44 C49 110.4(14)
C44 C45 H45C 109.4
C44 C45 H45D 109.4
C44 C45 C46 111.1(12)
H45C C45 H45D 108.0
H45C C45 C46 109.4
H45D C45 C46 109.4
C45 C46 H46C 109.5
C45 C46 H46D 109.5
C45 C46 C47 110.7(12)
H46C C46 H46D 108.1
H46C C46 C47 109.5
H46D C46 C47 109.5
C46 C47 H47C 109.9
C46 C47 H47D 109.9
C46 C47 C48 108.8(12)
H47C C47 H47D 108.3
H47C C47 C48 109.9
H47D C47 C48 109.9
C47 C48 H48D 109.5
C47 C48 H48E 109.5
C47 C48 H48F 109.5
H48D C48 H48E 109.5
H48D C48 H48F 109.5
H48E C48 H48F 109.5
C44 C49 H49C 109.3
C44 C49 H49D 109.3
C44 C49 C50 111.6(12)
H49C C49 H49D 108.0
H49C C49 C50 109.3
H49D C49 C50 109.3
C49 C50 H50D 109.5
C49 C50 H50E 109.5
C49 C50 H50F 109.5
H50D C50 H50E 109.5
H50D C50 H50F 109.5
H50E C50 H50F 109.5

loop_
_geom_bond_atom_site_label_1
_geom_bond_atom_site_label_2
_geom_bond_distance
O1 C1 1.368(9)
O1 C8 1.367(9)
C1 C2 1.377(12)
C1 C6 1.373(10)
C2 H2A 0.9500
C2 C3 1.388(12)
C3 H3A 0.9500
C3 C4 1.394(12)
C4 H4A 0.9500
C4 C5 1.369(12)
C5 H5A 0.9500
C5 C6 1.384(10)
C6 C7 1.451(11)
C7 H7A 0.9500
C7 C8 1.367(9)
C8 C9 1.419(11)
C9 C10 1.417(11)
C9 C13 1.379(9)
C10 N1 1.359(9)
C10 C11 1.436(11)
N1 S1 1.604(7)
S1 N2 1.608(6)
N2 C11 1.308(10)
C11 C12 1.453(10)
C12 N3 1.318(10)
C12 C14 1.477(11)
C13 H13A 0.9500
C13 N3 1.352(10)
C14 C15 1.338(11)
C14 S2 1.748(7)
C15 H15A 0.9500
C15 C16 1.409(11)
C16 Si1 1.871(9)
C16 C17 1.372(11)
Si1 C19 1.875(8)
Si1 C35' 1.899(11)
Si1 C43' 1.895(10)
Si1 C35 1.879(11)
Si1 C43 1.903(10)
C17 S2 1.712(8)
C17 C18 1.458(7)
C18 S3 1.695(7)
C18 C19 1.379(11)
S3 C21 1.723(8)
C19 C20 1.413(10)
C20 H20A 0.9500
C20 C21 1.382(11)
C21 C22 1.427(10)
C22 C23 1.434(11)
C22 N6 1.322(9)
C23 N4 1.362(11)
C23 C24 1.416(10)
N4 S4 1.593(6)
S4 N5 1.606(7)
N5 C24 1.355(10)
C24 C25 1.392(10)
C25 C26 1.380(11)
C25 C27 1.458(10)
C26 H26A 0.9500
C26 N6 1.347(9)
C27 C28 1.363(10)
C27 O2 1.395(9)
C28 H28A 0.9500
C28 C29 1.390(11)
C29 C30 1.423(10)
C29 C34 1.394(12)
C30 H30A 0.9500
C30 C31 1.380(12)
C31 H31A 0.9500
C31 C32 1.376(13)
C32 H32A 0.9500
C32 C33 1.371(12)
C33 H33A 0.9500
C33 C34 1.381(11)
C34 O2 1.378(8)
C35' H35C 0.9900
C35' H35D 0.9900
C35' C36' 1.553(11)
C36' H36B 1.0000
C36' C37' 1.542(10)
C36' C41' 1.558(11)
C37' H37C 0.9900
C37' H37D 0.9900
C37' C38' 1.545(11)
C38' H38C 0.9900
C38' H38D 0.9900
C38' C39' 1.564(11)
C39' H39C 0.9900
C39' H39D 0.9900
C39' C40' 1.557(11)
C40' H40D 0.9800
C40' H40E 0.9800
C40' H40F 0.9800
C41' H41C 0.9900
C41' H41D 0.9900
C41' C42' 1.560(11)
C42' H42D 0.9800
C42' H42E 0.9800
C42' H42F 0.9800
C43' H43A 0.9900
C43' H43B 0.9900
C43' C44' 1.530(10)
C44' H44A 1.0000
C44' C45' 1.559(11)
C44' C49' 1.517(10)
C45' H45A 0.9900
C45' H45B 0.9900
C45' C46' 1.548(11)
C46' H46A 0.9900
C46' H46B 0.9900
C46' C47' 1.575(11)
C47' H47A 0.9900
C47' H47B 0.9900
C47' C48' 1.559(11)
C48' H48A 0.9800
C48' H48B 0.9800
C48' H48C 0.9800
C49' H49A 0.9900
C49' H49B 0.9900
C49' C50' 1.537(10)
C50' H50A 0.9800
C50' H50B 0.9800
C50' H50C 0.9800
C35 H35A 0.9900
C35 H35B 0.9900
C35 C36 1.555(11)
C36 H36A 1.0000
C36 C37 1.564(11)
C36 C41 1.554(11)
C37 H37A 0.9900
C37 H37B 0.9900
C37 C38 1.570(11)
C38 H38A 0.9900
C38 H38B 0.9900
C38 C39 1.568(11)
C39 H39A 0.9900
C39 H39B 0.9900
C39 C40 1.576(11)
C40 H40A 0.9800
C40 H40B 0.9800
C40 H40C 0.9800
C41 H41A 0.9900
C41 H41B 0.9900
C41 C42 1.554(11)
C42 H42A 0.9800
C42 H42B 0.9800
C42 H42C 0.9800
C43 H43C 0.9900
C43 H43D 0.9900
C43 C44 1.547(10)
C44 H44B 1.0000
C44 C45 1.553(11)
C44 C49 1.565(10)
C45 H45C 0.9900
C45 H45D 0.9900
C45 C46 1.570(11)
C46 H46C 0.9900
C46 H46D 0.9900
C46 C47 1.553(11)
C47 H47C 0.9900
C47 H47D 0.9900
C47 C48 1.585(11)
C48 H48D 0.9800
C48 H48E 0.9800
C48 H48F 0.9800
C49 H49C 0.9900
C49 H49D 0.9900
C49 C50 1.559(11)
C50 H50D 0.9800
C50 H50E 0.9800
C50 H50F 0.9800
